data_4083866
loop_
_publ_author_name
'Dai, Qi Xiu'
'Seino, Hidetake'
'Mizobe, Yasushi'

_publ_section_title
;
 Linear Connection of Four Nitrile Molecules on the Tetraphosphine
 Complexes of Tungsten and Molybdenum
;
_journal_name_full Organometallics
_journal_page_first 140702100106004
_journal_paper_doi 10.1021/om500405f
_journal_year 2014
_chemical_formula_moiety 'C89 H62 F24 Mo N4 P4'
_chemical_formula_sum 'C89 H62 F24 Mo N4 P4'
_chemical_formula_weight 1863.29
_space_group_IT_number 14
_symmetry_cell_setting monoclinic
_symmetry_Int_Tables_number 14
_symmetry_space_group_name_Hall '-P 2ybc'
_symmetry_space_group_name_H-M 'P 1 21/c 1'
_atom_sites_solution_hydrogens geom
_atom_sites_solution_primary direct
_atom_sites_solution_secondary difmap
_cell_angle_alpha 90.0000
_cell_angle_beta 92.4221(17)
_cell_angle_gamma 90.0000
_cell_formula_units_Z 4
_cell_length_a 14.744(5)
_cell_length_b 24.892(8)
_cell_length_c 22.143(7)
_cell_measurement_reflns_used 11016
_cell_measurement_temperature 113
_cell_measurement_theta_max 27.88
_cell_measurement_theta_min 3.04
_cell_volume 8119(5)
_computing_cell_refinement CrystalClear
_computing_data_collection 'CrystalClear (Rigaku Corp., 2000)'
_computing_data_reduction CrystalClear
_computing_molecular_graphics 'CrystalStructure 4.0'
_computing_publication_material 'CrystalStructure 4.0 (Rigaku, 2010)'
_computing_structure_refinement 'SHELXL97 (Sheldrick, 2008)'
_computing_structure_solution 'DIRDIF99-PATTY (Gould, et al., 1999)'
_diffrn_ambient_temperature 113
_diffrn_detector_area_resol_mean 7.314
_diffrn_measured_fraction_theta_full 0.975
_diffrn_measured_fraction_theta_max 0.975
_diffrn_measurement_device_type 'Rigaku Mercury70'
_diffrn_measurement_method \w
_diffrn_radiation_type 'Mo K\a'
_diffrn_radiation_wavelength 0.71070
_diffrn_reflns_av_R_equivalents 0.0568
_diffrn_reflns_limit_h_max 18
_diffrn_reflns_limit_h_min -16
_diffrn_reflns_limit_k_max 30
_diffrn_reflns_limit_k_min -30
_diffrn_reflns_limit_l_max 27
_diffrn_reflns_limit_l_min -26
_diffrn_reflns_number 50459
_diffrn_reflns_theta_full 26.00
_diffrn_reflns_theta_max 26.00
_diffrn_standards_number 0
_exptl_absorpt_coefficient_mu 0.345
_exptl_absorpt_correction_T_max 0.983
_exptl_absorpt_correction_T_min 0.790
_exptl_absorpt_correction_type multi-scan
_exptl_absorpt_process_details 'REQAB (Rigaku, 1998)'
_exptl_crystal_colour red
_exptl_crystal_density_diffrn 1.524
_exptl_crystal_density_method 'not measured'
_exptl_crystal_description prism
_exptl_crystal_F_000 3768.00
_exptl_crystal_size_max 0.350
_exptl_crystal_size_mid 0.050
_exptl_crystal_size_min 0.050
_refine_diff_density_max 3.540
_refine_diff_density_min -1.240
_refine_ls_extinction_method none
_refine_ls_goodness_of_fit_ref 1.100
_refine_ls_hydrogen_treatment constr
_refine_ls_number_parameters 1138
_refine_ls_number_reflns 15559
_refine_ls_number_restraints 54
_refine_ls_R_factor_gt 0.0792
_refine_ls_shift/su_max 0.009
_refine_ls_structure_factor_coef Fsqd
_refine_ls_weighting_details 'w = 1/[\s^2^(Fo^2^)+(0.1292P)^2^+18.0598P] where P=(Fo^2^+2Fc^2^)/3'
_refine_ls_weighting_scheme calc
_refine_ls_wR_factor_ref 0.2482
_reflns_number_gt 10175
_reflns_number_total 15564
_reflns_threshold_expression F^2^>2.0\s(F^2^)
_cod_data_source_file om500405f_si_002.cif
_cod_data_source_block '_[Mo(NCArF)4(P4)]'
_cod_database_code 4083866

loop_
_symmetry_equiv_pos_site_id
_symmetry_equiv_pos_as_xyz
1 +X,+Y,+Z
2 -X,1/2+Y,1/2-Z
3 -X,-Y,-Z
4 +X,1/2-Y,1/2+Z

loop_
_atom_site_label
_atom_site_type_symbol
_atom_site_fract_x
_atom_site_fract_y
_atom_site_fract_z
_atom_site_U_iso_or_equiv
_atom_site_adp_type
_atom_site_occupancy
_atom_site_symmetry_multiplicity
_atom_site_calc_flag
_atom_site_refinement_flags
Mo(1) Mo 0.26160(3) 0.095816(17) 0.26765(2) 0.01959(15) Uani 1.0 4 d .
P(1) P 0.24985(9) 0.12297(6) 0.15979(6) 0.0218(3) Uani 1.0 4 d .
P(2) P 0.29297(9) 0.19372(5) 0.27548(6) 0.0215(3) Uani 1.0 4 d .
P(3) P 0.34579(9) 0.10666(5) 0.36619(6) 0.0220(3) Uani 1.0 4 d .
P(4) P 0.39686(10) -0.05331(6) 0.45041(7) 0.0262(4) Uani 1.0 4 d .
F(1) F -0.1493(3) 0.18235(16) 0.33077(18) 0.0499(10) Uani 1.0 4 d .
F(2) F -0.0883(3) 0.19493(15) 0.41939(18) 0.0458(10) Uani 1.0 4 d .
F(3) F -0.2217(3) 0.15935(16) 0.40930(19) 0.0484(10) Uani 1.0 4 d .
F(4) F -0.1065(11) -0.0770(5) 0.4263(6) 0.071(4) Uani 0.5000 4 d .
F(5) F -0.0995(14) -0.0273(10) 0.5068(9) 0.070(7) Uani 0.5000 4 d .
F(6) F -0.2168(17) -0.0290(10) 0.4520(12) 0.065(6) Uani 0.5000 4 d .
F(7) F -0.1628(3) -0.1276(2) 0.2175(2) 0.0644(13) Uani 1.0 4 d .
F(8) F -0.1543(3) -0.16941(18) 0.3013(3) 0.0703(15) Uani 1.0 4 d .
F(9) F -0.1722(3) -0.08400(17) 0.2993(3) 0.0654(15) Uani 1.0 4 d .
F(10) F 0.2655(3) -0.19243(15) 0.3060(3) 0.0578(12) Uani 1.0 4 d .
F(11) F 0.1520(3) -0.24570(15) 0.3015(3) 0.0625(13) Uani 1.0 4 d .
F(12) F 0.2012(4) -0.21269(17) 0.22054(19) 0.0608(12) Uani 1.0 4 d .
F(13) F -0.0836(3) -0.0223(3) 0.13853(19) 0.0685(15) Uani 1.0 4 d .
F(14) F -0.0854(3) -0.06372(18) 0.0529(2) 0.0579(12) Uani 1.0 4 d .
F(15) F -0.0337(3) 0.01717(17) 0.0622(2) 0.0575(12) Uani 1.0 4 d .
F(16) F 0.2346(4) -0.14902(18) 0.0003(2) 0.0650(13) Uani 1.0 4 d .
F(17) F 0.1497(3) -0.20121(16) 0.0463(2) 0.0609(12) Uani 1.0 4 d .
F(18) F 0.2847(4) -0.1850(2) 0.0826(3) 0.0848(19) Uani 1.0 4 d .
F(19) F 0.7170(3) -0.09023(16) 0.10194(19) 0.0465(10) Uani 1.0 4 d .
F(20) F 0.5764(3) -0.09153(15) 0.07225(17) 0.0451(10) Uani 1.0 4 d .
F(21) F 0.6213(3) -0.13856(14) 0.14906(18) 0.0475(10) Uani 1.0 4 d .
F(22) F 0.783(2) 0.0283(13) 0.2953(13) 0.104(11) Uiso 0.3000 4 d .
F(23) F 0.786(4) 0.080(3) 0.222(3) 0.20(3) Uiso 0.3000 4 d .
F(24) F 0.7095(12) 0.1017(6) 0.2817(7) 0.037(5) Uiso 0.3000 4 d .
F(25) F -0.0621(9) -0.0744(5) 0.4584(7) 0.080(5) Uani 0.5000 4 d .
F(26) F -0.2036(17) -0.0463(9) 0.4379(10) 0.069(7) Uani 0.5000 4 d .
F(27) F -0.1275(15) -0.0201(8) 0.5143(10) 0.052(5) Uani 0.5000 4 d .
F(28) F 0.7084(4) 0.0865(4) 0.3056(4) 0.0534(18) Uani 0.7000 4 d .
F(29) F 0.8066(4) 0.0325(3) 0.2726(4) 0.0471(17) Uani 0.7000 4 d .
F(30) F 0.7660(6) 0.0964(4) 0.2153(5) 0.068(3) Uani 0.7000 4 d .
N(1) N 0.1483(3) 0.08949(17) 0.2966(2) 0.0229(10) Uani 1.0 4 d .
N(2) N 0.2210(3) 0.00989(17) 0.2586(2) 0.0221(10) Uani 1.0 4 d .
N(3) N 0.3420(3) -0.02026(17) 0.1988(2) 0.0229(10) Uani 1.0 4 d .
N(4) N 0.3786(3) 0.06294(18) 0.2469(2) 0.0233(10) Uani 1.0 4 d .
C(1) C 0.3220(4) 0.1830(3) 0.1545(3) 0.0285(13) Uani 1.0 4 d .
C(2) C 0.2970(4) 0.2256(2) 0.2009(3) 0.0267(12) Uani 1.0 4 d .
C(3) C 0.4049(4) 0.2007(2) 0.3132(3) 0.0245(12) Uani 1.0 4 d .
C(4) C 0.4646(4) 0.2432(3) 0.3036(3) 0.0305(13) Uani 1.0 4 d .
C(5) C 0.5505(4) 0.2438(3) 0.3320(3) 0.0355(15) Uani 1.0 4 d .
C(6) C 0.5761(5) 0.2025(3) 0.3707(4) 0.0411(16) Uani 1.0 4 d .
C(7) C 0.5172(4) 0.1600(3) 0.3816(3) 0.0310(13) Uani 1.0 4 d .
C(8) C 0.4310(4) 0.1589(2) 0.3535(3) 0.0247(12) Uani 1.0 4 d .
C(9) C 0.4086(4) 0.0490(2) 0.3974(3) 0.0237(12) Uani 1.0 4 d .
C(10) C 0.3404(4) 0.0037(2) 0.4104(3) 0.0231(12) Uani 1.0 4 d .
C(11) C 0.2873(4) 0.0794(3) 0.1001(3) 0.0253(12) Uani 1.0 4 d .
C(12) C 0.3815(4) 0.0682(3) 0.0963(3) 0.0334(14) Uani 1.0 4 d .
C(13) C 0.4099(4) 0.0291(3) 0.0566(3) 0.0357(15) Uani 1.0 4 d .
C(14) C 0.3480(5) 0.0004(3) 0.0212(3) 0.0367(15) Uani 1.0 4 d .
C(15) C 0.2565(4) 0.0116(3) 0.0229(3) 0.0313(13) Uani 1.0 4 d .
C(16) C 0.2265(4) 0.0504(3) 0.0624(3) 0.0276(12) Uani 1.0 4 d .
C(17) C 0.1374(4) 0.1461(2) 0.1321(3) 0.0246(12) Uani 1.0 4 d .
C(18) C 0.1263(4) 0.1764(3) 0.0799(3) 0.0335(14) Uani 1.0 4 d .
C(19) C 0.0407(5) 0.1936(3) 0.0597(3) 0.0391(15) Uani 1.0 4 d .
C(20) C -0.0337(5) 0.1807(3) 0.0911(3) 0.0397(16) Uani 1.0 4 d .
C(21) C -0.0249(5) 0.1494(3) 0.1437(3) 0.0386(15) Uani 1.0 4 d .
C(22) C 0.0612(4) 0.1322(3) 0.1638(3) 0.0311(14) Uani 1.0 4 d .
C(23) C 0.2146(4) 0.2335(2) 0.3181(3) 0.0225(11) Uani 1.0 4 d .
C(24) C 0.1223(4) 0.2287(3) 0.3035(3) 0.0317(13) Uani 1.0 4 d .
C(25) C 0.0588(5) 0.2564(3) 0.3363(3) 0.0393(16) Uani 1.0 4 d .
C(26) C 0.0876(5) 0.2877(3) 0.3845(3) 0.0398(16) Uani 1.0 4 d .
C(27) C 0.1798(5) 0.2933(3) 0.4002(3) 0.0375(15) Uani 1.0 4 d .
C(28) C 0.2429(5) 0.2654(3) 0.3665(3) 0.0309(13) Uani 1.0 4 d .
C(29) C 0.2882(4) 0.1338(2) 0.4314(3) 0.0246(12) Uani 1.0 4 d .
C(30) C 0.1950(4) 0.1437(2) 0.4276(3) 0.0277(13) Uani 1.0 4 d .
C(31) C 0.1523(4) 0.1665(3) 0.4760(3) 0.0308(13) Uani 1.0 4 d .
C(32) C 0.2020(5) 0.1799(3) 0.5283(3) 0.0357(15) Uani 1.0 4 d .
C(33) C 0.2943(5) 0.1697(3) 0.5322(3) 0.0401(16) Uani 1.0 4 d .
C(34) C 0.3365(5) 0.1469(3) 0.4844(3) 0.0345(14) Uani 1.0 4 d .
C(35) C 0.3073(4) -0.1041(3) 0.4464(3) 0.0272(13) Uani 1.0 4 d .
C(36) C 0.3319(5) -0.1578(3) 0.4586(3) 0.0370(15) Uani 1.0 4 d .
C(37) C 0.2682(6) -0.1980(3) 0.4577(4) 0.0489(18) Uani 1.0 4 d .
C(38) C 0.1767(6) -0.1854(3) 0.4482(4) 0.053(2) Uani 1.0 4 d .
C(39) C 0.1505(5) -0.1332(3) 0.4365(3) 0.0404(16) Uani 1.0 4 d .
C(40) C 0.2154(4) -0.0923(3) 0.4352(3) 0.0308(13) Uani 1.0 4 d .
C(41) C 0.4708(4) -0.0764(3) 0.3917(3) 0.0289(13) Uani 1.0 4 d .
C(42) C 0.5618(4) -0.0631(3) 0.3970(3) 0.0401(16) Uani 1.0 4 d .
C(43) C 0.6216(5) -0.0783(4) 0.3530(4) 0.0478(18) Uani 1.0 4 d .
C(44) C 0.5918(5) -0.1089(3) 0.3038(3) 0.0406(16) Uani 1.0 4 d .
C(45) C 0.5009(5) -0.1221(3) 0.2972(3) 0.0386(15) Uani 1.0 4 d .
C(46) C 0.4409(5) -0.1053(3) 0.3420(3) 0.0328(14) Uani 1.0 4 d .
C(47) C 0.1005(4) 0.0432(2) 0.3090(3) 0.0192(11) Uani 1.0 4 d .
C(48) C 0.0216(4) 0.0479(2) 0.3472(3) 0.0244(12) Uani 1.0 4 d .
C(49) C -0.0233(4) 0.0977(3) 0.3492(3) 0.0246(12) Uani 1.0 4 d .
C(50) C -0.0972(4) 0.1056(3) 0.3846(3) 0.0255(12) Uani 1.0 4 d .
C(51) C -0.1314(4) 0.0636(3) 0.4182(3) 0.0313(13) Uani 1.0 4 d .
C(52) C -0.0878(4) 0.0143(3) 0.4167(3) 0.0286(13) Uani 1.0 4 d .
C(53) C -0.0106(4) 0.0068(3) 0.3833(3) 0.0239(12) Uani 1.0 4 d .
C(54) C -0.1387(4) 0.1597(3) 0.3854(3) 0.0342(14) Uani 1.0 4 d .
C(55) C -0.1223(5) -0.0306(3) 0.4536(3) 0.0383(15) Uani 1.0 4 d .
C(56) C 0.1398(4) -0.0018(2) 0.2826(3) 0.0222(11) Uani 1.0 4 d .
C(57) C 0.1016(4) -0.0570(2) 0.2816(3) 0.0201(11) Uani 1.0 4 d .
C(58) C 0.0082(4) -0.0656(3) 0.2765(3) 0.0250(12) Uani 1.0 4 d .
C(59) C -0.0271(4) -0.1177(3) 0.2774(3) 0.0267(12) Uani 1.0 4 d .
C(60) C 0.0286(4) -0.1620(3) 0.2799(3) 0.0286(13) Uani 1.0 4 d .
C(61) C 0.1228(4) -0.1533(3) 0.2820(3) 0.0277(13) Uani 1.0 4 d .
C(62) C 0.1579(4) -0.1024(2) 0.2848(3) 0.0241(12) Uani 1.0 4 d .
C(63) C -0.1287(5) -0.1243(3) 0.2744(4) 0.0378(15) Uani 1.0 4 d .
C(64) C 0.1850(5) -0.2007(3) 0.2783(3) 0.0386(15) Uani 1.0 4 d .
C(65) C 0.2566(4) -0.0189(2) 0.2110(3) 0.0211(11) Uani 1.0 4 d .
C(66) C 0.1958(4) -0.0476(2) 0.1660(3) 0.0210(11) Uani 1.0 4 d .
C(67) C 0.1104(4) -0.0278(3) 0.1503(3) 0.0268(12) Uani 1.0 4 d .
C(68) C 0.0566(4) -0.0533(3) 0.1044(3) 0.0273(13) Uani 1.0 4 d .
C(69) C 0.0893(4) -0.0967(3) 0.0741(3) 0.0280(13) Uani 1.0 4 d .
C(70) C 0.1756(4) -0.1158(3) 0.0897(3) 0.0286(13) Uani 1.0 4 d .
C(71) C 0.2282(4) -0.0916(2) 0.1349(3) 0.0234(12) Uani 1.0 4 d .
C(72) C -0.0357(4) -0.0310(3) 0.0904(3) 0.0361(15) Uani 1.0 4 d .
C(73) C 0.2115(5) -0.1631(3) 0.0566(3) 0.0372(15) Uani 1.0 4 d .
C(74) C 0.4025(4) 0.0177(2) 0.2252(3) 0.0226(11) Uani 1.0 4 d .
C(75) C 0.4994(4) 0.0062(2) 0.2140(3) 0.0227(11) Uani 1.0 4 d .
C(76) C 0.5221(4) -0.0356(3) 0.1751(3) 0.0247(12) Uani 1.0 4 d .
C(77) C 0.6130(4) -0.0451(3) 0.1614(3) 0.0254(12) Uani 1.0 4 d .
C(78) C 0.6817(4) -0.0138(3) 0.1878(3) 0.0307(13) Uani 1.0 4 d .
C(79) C 0.6591(4) 0.0271(3) 0.2274(3) 0.0313(13) Uani 1.0 4 d .
C(80) C 0.5694(4) 0.0378(3) 0.2405(3) 0.0268(12) Uani 1.0 4 d .
C(81) C 0.6324(4) -0.0909(3) 0.1213(3) 0.0314(14) Uani 1.0 4 d .
C(82) C 0.7328(5) 0.0614(3) 0.2566(4) 0.0428(17) Uani 1.0 4 d .
C(83) C 0.5101(5) 0.2067(3) 0.0481(4) 0.0455(17) Uani 1.0 4 d .
C(84) C 0.5131(5) 0.2446(3) 0.0940(4) 0.0500(18) Uani 1.0 4 d .
C(85) C 0.5606(5) 0.2342(4) 0.1475(4) 0.055(2) Uani 1.0 4 d .
C(86) C 0.6065(6) 0.1860(4) 0.1564(5) 0.065(3) Uani 1.0 4 d .
C(87) C 0.6041(6) 0.1483(4) 0.1113(4) 0.065(3) Uani 1.0 4 d .
C(88) C 0.5566(6) 0.1590(3) 0.0574(4) 0.0530(19) Uani 1.0 4 d .
C(89) C 0.4572(7) 0.2163(4) -0.0099(4) 0.071(3) Uani 1.0 4 d .
H(1) H 0.3864 0.1727 0.1615 0.0342 Uiso 1.0 4 calc R
H(2) H 0.3147 0.1984 0.1134 0.0342 Uiso 1.0 4 calc R
H(3) H 0.2371 0.2414 0.1895 0.0321 Uiso 1.0 4 calc R
H(4) H 0.3427 0.2547 0.2021 0.0321 Uiso 1.0 4 calc R
H(5) H 0.4462 0.2718 0.2775 0.0366 Uiso 1.0 4 calc R
H(6) H 0.5913 0.2724 0.3248 0.0426 Uiso 1.0 4 calc R
H(7) H 0.6348 0.2030 0.3902 0.0493 Uiso 1.0 4 calc R
H(8) H 0.5360 0.1318 0.4083 0.0372 Uiso 1.0 4 calc R
H(9) H 0.4530 0.0364 0.3682 0.0284 Uiso 1.0 4 calc R
H(10) H 0.4423 0.0595 0.4352 0.0284 Uiso 1.0 4 calc R
H(11) H 0.3119 -0.0092 0.3718 0.0278 Uiso 1.0 4 calc R
H(12) H 0.2919 0.0181 0.4354 0.0278 Uiso 1.0 4 calc R
H(13) H 0.4248 0.0875 0.1208 0.0401 Uiso 1.0 4 calc R
H(14) H 0.4729 0.0221 0.0537 0.0429 Uiso 1.0 4 calc R
H(15) H 0.3684 -0.0272 -0.0046 0.0440 Uiso 1.0 4 calc R
H(16) H 0.2143 -0.0073 -0.0028 0.0376 Uiso 1.0 4 calc R
H(17) H 0.1634 0.0576 0.0638 0.0331 Uiso 1.0 4 calc R
H(18) H 0.1778 0.1856 0.0576 0.0402 Uiso 1.0 4 calc R
H(19) H 0.0340 0.2144 0.0238 0.0470 Uiso 1.0 4 calc R
H(20) H -0.0919 0.1931 0.0774 0.0477 Uiso 1.0 4 calc R
H(21) H -0.0769 0.1399 0.1653 0.0463 Uiso 1.0 4 calc R
H(22) H 0.0680 0.1109 0.1993 0.0373 Uiso 1.0 4 calc R
H(23) H 0.1023 0.2063 0.2708 0.0381 Uiso 1.0 4 calc R
H(24) H -0.0040 0.2536 0.3255 0.0472 Uiso 1.0 4 calc R
H(25) H 0.0440 0.3059 0.4075 0.0478 Uiso 1.0 4 calc R
H(26) H 0.1994 0.3156 0.4330 0.0450 Uiso 1.0 4 calc R
H(27) H 0.3059 0.2684 0.3770 0.0370 Uiso 1.0 4 calc R
H(28) H 0.1606 0.1347 0.3918 0.0332 Uiso 1.0 4 calc R
H(29) H 0.0888 0.1730 0.4732 0.0369 Uiso 1.0 4 calc R
H(30) H 0.1729 0.1960 0.5612 0.0428 Uiso 1.0 4 calc R
H(31) H 0.3286 0.1785 0.5681 0.0481 Uiso 1.0 4 calc R
H(32) H 0.3999 0.1399 0.4878 0.0414 Uiso 1.0 4 calc R
H(33) H 0.3938 -0.1663 0.4676 0.0444 Uiso 1.0 4 calc R
H(34) H 0.2865 -0.2343 0.4636 0.0586 Uiso 1.0 4 calc R
H(35) H 0.1322 -0.2129 0.4497 0.0639 Uiso 1.0 4 calc R
H(36) H 0.0881 -0.1250 0.4292 0.0485 Uiso 1.0 4 calc R
H(37) H 0.1969 -0.0565 0.4267 0.0370 Uiso 1.0 4 calc R
H(38) H 0.5839 -0.0434 0.4312 0.0481 Uiso 1.0 4 calc R
H(39) H 0.6834 -0.0675 0.3567 0.0574 Uiso 1.0 4 calc R
H(40) H 0.6334 -0.1207 0.2749 0.0488 Uiso 1.0 4 calc R
H(41) H 0.4789 -0.1422 0.2632 0.0463 Uiso 1.0 4 calc R
H(42) H 0.3783 -0.1142 0.3374 0.0393 Uiso 1.0 4 calc R
H(43) H -0.0022 0.1267 0.3256 0.0295 Uiso 1.0 4 calc R
H(44) H -0.1833 0.0686 0.4416 0.0375 Uiso 1.0 4 calc R
H(45) H 0.0204 -0.0267 0.3851 0.0287 Uiso 1.0 4 calc R
H(46) H -0.0318 -0.0358 0.2725 0.0300 Uiso 1.0 4 calc R
H(47) H 0.0042 -0.1973 0.2802 0.0343 Uiso 1.0 4 calc R
H(48) H 0.2218 -0.0977 0.2891 0.0289 Uiso 1.0 4 calc R
H(49) H 0.0879 0.0029 0.1703 0.0322 Uiso 1.0 4 calc R
H(50) H 0.0535 -0.1134 0.0428 0.0336 Uiso 1.0 4 calc R
H(51) H 0.2872 -0.1051 0.1449 0.0281 Uiso 1.0 4 calc R
H(52) H 0.4756 -0.0578 0.1576 0.0296 Uiso 1.0 4 calc R
H(53) H 0.7433 -0.0201 0.1790 0.0368 Uiso 1.0 4 calc R
H(54) H 0.5555 0.0663 0.2671 0.0322 Uiso 1.0 4 calc R
H(55) H 0.4822 0.2778 0.0886 0.0600 Uiso 1.0 4 calc R
H(56) H 0.5621 0.2604 0.1787 0.0664 Uiso 1.0 4 calc R
H(57) H 0.6393 0.1792 0.1935 0.0779 Uiso 1.0 4 calc R
H(58) H 0.6348 0.1150 0.1169 0.0783 Uiso 1.0 4 calc R
H(59) H 0.5560 0.1329 0.0260 0.0636 Uiso 1.0 4 calc R
H(60) H 0.3954 0.2024 -0.0066 0.0857 Uiso 1.0 4 calc R
H(61) H 0.4867 0.1979 -0.0429 0.0857 Uiso 1.0 4 calc R
H(62) H 0.4546 0.2550 -0.0182 0.0857 Uiso 1.0 4 calc R

loop_
_atom_site_aniso_label
_atom_site_aniso_U_11
_atom_site_aniso_U_22
_atom_site_aniso_U_33
_atom_site_aniso_U_12
_atom_site_aniso_U_13
_atom_site_aniso_U_23
Mo(1) 0.0131(3) 0.0190(3) 0.0265(3) -0.00075(16) -0.00142(18) 0.00061(16)
P(1) 0.0150(7) 0.0253(8) 0.0251(8) -0.0004(6) -0.0004(6) 0.0023(6)
P(2) 0.0175(7) 0.0175(7) 0.0292(8) -0.0015(6) -0.0022(6) 0.0017(5)
P(3) 0.0166(7) 0.0216(7) 0.0272(8) 0.0001(6) -0.0039(6) -0.0001(6)
P(4) 0.0257(8) 0.0231(8) 0.0294(8) 0.0006(6) -0.0037(6) 0.0016(6)
F(1) 0.049(3) 0.047(3) 0.054(3) 0.0197(19) 0.0038(19) 0.0113(19)
F(2) 0.038(3) 0.039(3) 0.061(3) 0.0067(17) 0.0104(19) -0.0100(18)
F(3) 0.029(2) 0.047(3) 0.070(3) 0.0116(17) 0.0143(19) -0.002(2)
F(4) 0.109(12) 0.029(5) 0.079(9) -0.008(7) 0.053(7) 0.011(6)
F(5) 0.051(11) 0.134(16) 0.024(8) -0.038(10) -0.013(8) 0.027(8)
F(6) 0.034(7) 0.084(14) 0.078(12) -0.028(8) 0.014(7) 0.012(9)
F(7) 0.024(3) 0.101(4) 0.067(3) -0.004(3) -0.014(2) -0.018(3)
F(8) 0.033(3) 0.059(3) 0.121(5) -0.023(2) 0.012(3) 0.020(3)
F(9) 0.024(3) 0.054(3) 0.120(4) -0.0120(19) 0.024(3) -0.043(3)
F(10) 0.033(3) 0.036(3) 0.103(4) 0.0089(17) -0.023(3) -0.013(3)
F(11) 0.053(3) 0.023(2) 0.112(4) 0.0012(18) 0.009(3) 0.018(3)
F(12) 0.078(4) 0.051(3) 0.054(3) 0.028(3) 0.005(3) -0.010(2)
F(13) 0.015(2) 0.138(5) 0.052(3) 0.016(3) -0.0035(18) 0.000(3)
F(14) 0.029(3) 0.065(3) 0.077(3) -0.0003(19) -0.028(2) -0.013(3)
F(15) 0.034(3) 0.059(3) 0.078(3) 0.012(2) -0.012(2) 0.014(3)
F(16) 0.073(4) 0.061(3) 0.063(3) 0.002(3) 0.024(3) -0.020(3)
F(17) 0.063(3) 0.037(3) 0.082(4) -0.014(2) 0.003(3) -0.024(2)
F(18) 0.085(4) 0.082(4) 0.084(4) 0.054(3) -0.045(3) -0.055(3)
F(19) 0.026(2) 0.053(3) 0.061(3) 0.0059(17) 0.0172(18) -0.0090(19)
F(20) 0.045(3) 0.049(3) 0.041(3) 0.0103(18) -0.0051(18) -0.0099(17)
F(21) 0.061(3) 0.029(2) 0.053(3) 0.0107(18) 0.013(2) -0.0017(17)
F(25) 0.074(9) 0.050(7) 0.121(12) 0.034(7) 0.073(8) 0.048(8)
F(26) 0.069(15) 0.080(13) 0.056(10) -0.055(11) -0.028(10) 0.024(9)
F(27) 0.070(14) 0.046(6) 0.040(7) -0.013(7) 0.018(7) 0.007(5)
F(28) 0.022(3) 0.079(5) 0.060(5) -0.015(3) -0.001(3) -0.028(4)
F(29) 0.014(3) 0.050(4) 0.075(5) 0.001(3) -0.019(3) -0.019(4)
F(30) 0.048(4) 0.065(5) 0.088(5) -0.047(4) -0.023(4) 0.027(4)
N(1) 0.024(3) 0.022(3) 0.022(3) 0.0039(19) -0.0040(19) -0.0006(17)
N(2) 0.011(3) 0.024(3) 0.031(3) 0.0001(18) -0.0015(18) -0.0019(18)
N(3) 0.015(3) 0.021(3) 0.032(3) -0.0029(18) -0.0042(18) -0.0002(18)
N(4) 0.015(3) 0.025(3) 0.028(3) -0.0037(18) -0.0071(18) 0.0017(18)
C(1) 0.024(3) 0.030(3) 0.031(3) -0.007(3) -0.003(3) 0.005(3)
C(2) 0.023(3) 0.019(3) 0.038(4) -0.001(3) -0.000(3) 0.006(3)
C(3) 0.022(3) 0.017(3) 0.035(4) 0.001(2) 0.000(3) -0.004(2)
C(4) 0.024(4) 0.025(3) 0.042(4) -0.004(3) -0.005(3) 0.003(3)
C(5) 0.021(3) 0.031(4) 0.054(4) -0.011(3) -0.002(3) 0.003(3)
C(6) 0.023(4) 0.040(4) 0.060(5) -0.006(3) -0.010(3) 0.001(3)
C(7) 0.022(3) 0.027(3) 0.043(4) 0.000(3) -0.010(3) 0.005(3)
C(8) 0.022(3) 0.021(3) 0.032(3) 0.000(3) 0.003(3) 0.004(3)
C(9) 0.022(3) 0.023(3) 0.026(3) -0.002(3) -0.009(3) 0.002(2)
C(10) 0.020(3) 0.024(3) 0.026(3) 0.000(3) -0.002(3) 0.004(2)
C(11) 0.015(3) 0.030(3) 0.031(3) 0.004(3) 0.000(3) 0.004(3)
C(12) 0.022(4) 0.041(4) 0.036(4) 0.000(3) -0.003(3) 0.009(3)
C(13) 0.023(4) 0.048(4) 0.036(4) 0.013(3) 0.004(3) 0.005(3)
C(14) 0.041(4) 0.038(4) 0.031(4) 0.006(3) 0.008(3) -0.001(3)
C(15) 0.027(4) 0.035(4) 0.031(4) 0.002(3) -0.002(3) -0.003(3)
C(16) 0.019(3) 0.031(3) 0.032(3) 0.001(3) -0.002(3) 0.005(3)
C(17) 0.020(3) 0.022(3) 0.032(3) 0.004(3) 0.001(3) -0.006(3)
C(18) 0.023(4) 0.034(4) 0.043(4) 0.002(3) -0.008(3) 0.006(3)
C(19) 0.038(4) 0.040(4) 0.039(4) 0.001(3) -0.008(3) 0.010(3)
C(20) 0.027(4) 0.038(4) 0.053(4) 0.010(3) -0.017(3) 0.002(3)
C(21) 0.025(4) 0.050(4) 0.040(4) 0.000(3) -0.006(3) 0.001(3)
C(22) 0.017(3) 0.040(4) 0.035(4) 0.010(3) -0.006(3) 0.004(3)
C(23) 0.016(3) 0.019(3) 0.032(3) -0.001(2) 0.003(3) 0.008(2)
C(24) 0.028(4) 0.028(3) 0.039(4) 0.005(3) -0.001(3) 0.001(3)
C(25) 0.025(4) 0.037(4) 0.056(5) 0.004(3) 0.006(3) 0.009(3)
C(26) 0.036(4) 0.033(4) 0.052(5) 0.011(3) 0.022(3) 0.010(3)
C(27) 0.041(4) 0.032(4) 0.041(4) 0.004(3) 0.014(3) -0.001(3)
C(28) 0.030(4) 0.021(3) 0.042(4) -0.002(3) 0.003(3) -0.000(3)
C(29) 0.025(3) 0.019(3) 0.029(3) 0.001(3) 0.002(3) -0.006(2)
C(30) 0.029(4) 0.021(3) 0.033(4) -0.004(3) -0.002(3) 0.003(3)
C(31) 0.028(4) 0.028(3) 0.036(4) -0.002(3) 0.002(3) 0.003(3)
C(32) 0.052(5) 0.030(4) 0.026(4) -0.005(3) 0.016(3) -0.003(3)
C(33) 0.046(5) 0.039(4) 0.035(4) -0.004(3) -0.007(3) -0.014(3)
C(34) 0.030(4) 0.038(4) 0.035(4) -0.002(3) -0.005(3) 0.000(3)
C(35) 0.031(4) 0.027(3) 0.024(3) -0.003(3) 0.002(3) -0.002(3)
C(36) 0.047(4) 0.019(3) 0.045(4) 0.003(3) 0.005(3) 0.001(3)
C(37) 0.056(5) 0.028(4) 0.063(5) -0.008(4) 0.013(4) -0.002(3)
C(38) 0.066(6) 0.036(4) 0.059(5) -0.022(4) 0.012(4) -0.007(4)
C(39) 0.042(4) 0.045(4) 0.034(4) -0.019(3) 0.005(3) -0.001(3)
C(40) 0.033(4) 0.029(3) 0.030(4) -0.004(3) 0.001(3) -0.002(3)
C(41) 0.025(4) 0.024(3) 0.037(4) 0.003(3) -0.001(3) 0.002(3)
C(42) 0.022(4) 0.053(5) 0.044(4) 0.006(3) -0.007(3) -0.006(3)
C(43) 0.020(4) 0.068(5) 0.055(5) 0.002(4) -0.007(3) 0.001(4)
C(44) 0.038(4) 0.043(4) 0.041(4) 0.016(3) 0.004(3) 0.008(3)
C(45) 0.037(4) 0.044(4) 0.035(4) 0.000(3) 0.008(3) 0.003(3)
C(46) 0.030(4) 0.034(4) 0.035(4) 0.000(3) -0.000(3) -0.003(3)
C(47) 0.011(3) 0.021(3) 0.025(3) -0.002(2) 0.003(2) 0.003(2)
C(48) 0.017(3) 0.027(3) 0.029(3) -0.006(3) -0.003(3) -0.006(3)
C(49) 0.020(3) 0.028(3) 0.026(3) 0.002(3) -0.003(3) 0.001(2)
C(50) 0.015(3) 0.036(4) 0.026(3) 0.000(3) 0.003(3) -0.002(3)
C(51) 0.024(4) 0.044(4) 0.026(3) -0.005(3) 0.007(3) -0.002(3)
C(52) 0.025(3) 0.034(4) 0.028(3) -0.009(3) 0.003(3) 0.000(3)
C(53) 0.017(3) 0.028(3) 0.027(3) -0.002(3) -0.000(3) -0.004(3)
C(54) 0.021(4) 0.035(4) 0.046(4) 0.003(3) 0.006(3) -0.005(3)
C(55) 0.037(4) 0.045(4) 0.033(4) -0.014(3) 0.010(3) 0.001(3)
C(56) 0.017(3) 0.023(3) 0.026(3) 0.001(2) -0.003(3) 0.000(2)
C(57) 0.020(3) 0.018(3) 0.022(3) -0.005(2) -0.001(2) -0.0009(19)
C(58) 0.018(3) 0.027(3) 0.030(3) -0.003(3) 0.001(3) -0.005(3)
C(59) 0.023(3) 0.032(3) 0.025(3) -0.011(3) 0.001(3) -0.004(3)
C(60) 0.032(4) 0.020(3) 0.033(4) -0.007(3) 0.003(3) -0.004(3)
C(61) 0.026(3) 0.027(3) 0.030(3) -0.003(3) -0.003(3) 0.002(3)
C(62) 0.015(3) 0.032(3) 0.025(3) -0.003(3) 0.001(3) 0.001(3)
C(63) 0.025(4) 0.027(4) 0.062(5) -0.004(3) 0.004(3) -0.015(3)
C(64) 0.034(4) 0.033(4) 0.048(4) -0.007(3) -0.010(3) 0.001(3)
C(65) 0.015(3) 0.018(3) 0.030(3) 0.003(2) -0.001(3) 0.000(2)
C(66) 0.014(3) 0.023(3) 0.026(3) -0.001(2) -0.003(2) 0.001(2)
C(67) 0.017(3) 0.028(3) 0.036(4) -0.001(3) -0.001(3) -0.001(3)
C(68) 0.018(3) 0.036(4) 0.027(3) -0.005(3) -0.006(3) 0.005(3)
C(69) 0.023(3) 0.030(3) 0.030(3) -0.005(3) -0.005(3) -0.003(3)
C(70) 0.027(4) 0.028(3) 0.030(3) -0.007(3) -0.005(3) -0.003(3)
C(71) 0.018(3) 0.025(3) 0.027(3) 0.001(3) -0.003(3) -0.002(2)
C(72) 0.026(4) 0.051(4) 0.031(4) -0.004(3) -0.008(3) 0.004(3)
C(73) 0.035(4) 0.036(4) 0.041(4) -0.001(3) -0.004(3) -0.007(3)
C(74) 0.018(3) 0.025(3) 0.025(3) 0.001(3) -0.003(2) 0.001(2)
C(75) 0.018(3) 0.020(3) 0.030(3) 0.001(2) -0.005(3) -0.000(2)
C(76) 0.015(3) 0.028(3) 0.030(3) -0.004(3) -0.001(3) -0.000(3)
C(77) 0.019(3) 0.026(3) 0.032(3) 0.005(3) 0.001(3) 0.005(3)
C(78) 0.016(3) 0.030(3) 0.046(4) 0.005(3) -0.002(3) 0.002(3)
C(79) 0.018(3) 0.031(3) 0.044(4) -0.001(3) -0.009(3) -0.000(3)
C(80) 0.014(3) 0.028(3) 0.039(4) 0.003(3) -0.002(3) -0.004(3)
C(81) 0.027(4) 0.036(4) 0.032(4) -0.000(3) 0.008(3) -0.002(3)
C(82) 0.015(4) 0.051(5) 0.062(5) 0.002(3) -0.001(3) -0.013(4)
C(83) 0.051(5) 0.041(4) 0.045(4) -0.009(4) 0.012(4) 0.002(3)
C(84) 0.040(5) 0.050(5) 0.060(5) -0.011(4) 0.004(4) 0.001(4)
C(85) 0.041(5) 0.063(6) 0.062(5) -0.015(4) 0.001(4) -0.008(4)
C(86) 0.050(5) 0.069(6) 0.075(6) -0.011(5) -0.017(5) -0.008(5)
C(87) 0.064(6) 0.056(6) 0.074(6) 0.007(5) -0.012(5) 0.006(5)
C(88) 0.055(5) 0.041(5) 0.063(5) -0.007(4) 0.013(4) -0.007(4)
C(89) 0.107(8) 0.048(5) 0.059(6) 0.001(5) 0.003(5) -0.001(4)

loop_
_atom_type_symbol
_atom_type_description
_atom_type_scat_dispersion_real
_atom_type_scat_dispersion_imag
_atom_type_scat_source
C C 0.0033 0.0016
;
International Tables for Crystallography
(1992, Vol. C, Tables 4.2.6.8 and 6.1.1.4)
;
H H 0.0000 0.0000
;
International Tables for Crystallography
(1992, Vol. C, Table 6.1.1.4)
;
F F 0.0171 0.0103
;
International Tables for Crystallography
(1992, Vol. C, Tables 4.2.6.8 and 6.1.1.4)
;
Mo Mo -1.6832 0.6857
;
International Tables for Crystallography
(1992, Vol. C, Tables 4.2.6.8 and 6.1.1.4)
;
P P 0.1023 0.0942
;
International Tables for Crystallography
(1992, Vol. C, Tables 4.2.6.8 and 6.1.1.4)
;
N N 0.0061 0.0033
;
International Tables for Crystallography
(1992, Vol. C, Tables 4.2.6.8 and 6.1.1.4)
;

loop_
_geom_angle_atom_site_label_1
_geom_angle_atom_site_label_2
_geom_angle_atom_site_label_3
_geom_angle
_geom_angle_publ_flag
P(1) Mo(1) P(2) 78.77(5) yes
P(1) Mo(1) P(3) 146.05(5) yes
P(1) Mo(1) N(1) 109.53(15) yes
P(1) Mo(1) N(2) 99.65(12) yes
P(1) Mo(1) N(4) 85.13(14) yes
P(2) Mo(1) P(3) 75.35(5) yes
P(2) Mo(1) N(1) 103.36(14) yes
P(2) Mo(1) N(2) 175.03(12) yes
P(2) Mo(1) N(4) 105.07(14) yes
P(3) Mo(1) N(1) 97.62(15) yes
P(3) Mo(1) N(2) 107.83(12) yes
P(3) Mo(1) N(4) 80.84(14) yes
N(1) Mo(1) N(2) 72.63(18) yes
N(1) Mo(1) N(4) 150.08(19) yes
N(2) Mo(1) N(4) 79.39(17) yes
Mo(1) P(1) C(1) 105.37(19) yes
Mo(1) P(1) C(11) 121.82(19) yes
Mo(1) P(1) C(17) 115.62(19) yes
C(1) P(1) C(11) 104.2(3) yes
C(1) P(1) C(17) 103.9(3) yes
C(11) P(1) C(17) 104.1(3) yes
Mo(1) P(2) C(2) 111.95(18) yes
Mo(1) P(2) C(3) 106.65(17) yes
Mo(1) P(2) C(23) 116.76(18) yes
C(2) P(2) C(3) 107.9(3) yes
C(2) P(2) C(23) 106.1(3) yes
C(3) P(2) C(23) 107.1(3) yes
Mo(1) P(3) C(8) 105.23(18) yes
Mo(1) P(3) C(9) 118.33(18) yes
Mo(1) P(3) C(29) 120.10(18) yes
C(8) P(3) C(9) 105.9(3) yes
C(8) P(3) C(29) 101.7(3) yes
C(9) P(3) C(29) 103.6(3) yes
C(10) P(4) C(35) 101.4(3) yes
C(10) P(4) C(41) 99.8(3) yes
C(35) P(4) C(41) 101.6(3) yes
Mo(1) N(1) C(47) 128.6(4) yes
Mo(1) N(2) C(56) 114.0(4) yes
Mo(1) N(2) C(65) 116.9(4) yes
C(56) N(2) C(65) 123.4(5) yes
C(65) N(3) C(74) 119.9(5) yes
Mo(1) N(4) C(74) 135.0(4) yes
P(1) C(1) C(2) 111.3(4) yes
P(2) C(2) C(1) 108.8(4) yes
P(2) C(3) C(4) 124.3(4) yes
P(2) C(3) C(8) 115.8(4) yes
C(4) C(3) C(8) 119.8(5) yes
C(3) C(4) C(5) 120.4(6) yes
C(4) C(5) C(6) 119.5(6) yes
C(5) C(6) C(7) 121.0(6) yes
C(6) C(7) C(8) 120.0(6) yes
P(3) C(8) C(3) 116.6(4) yes
P(3) C(8) C(7) 124.3(5) yes
C(3) C(8) C(7) 119.1(5) yes
P(3) C(9) C(10) 108.6(4) yes
P(4) C(10) C(9) 111.4(4) yes
P(1) C(11) C(12) 119.2(5) yes
P(1) C(11) C(16) 122.4(5) yes
C(12) C(11) C(16) 117.9(6) yes
C(11) C(12) C(13) 119.7(6) yes
C(12) C(13) C(14) 120.8(6) yes
C(13) C(14) C(15) 120.4(6) yes
C(14) C(15) C(16) 119.7(6) yes
C(11) C(16) C(15) 121.4(6) yes
P(1) C(17) C(18) 121.5(5) yes
P(1) C(17) C(22) 119.3(5) yes
C(18) C(17) C(22) 119.2(5) yes
C(17) C(18) C(19) 120.7(6) yes
C(18) C(19) C(20) 120.3(6) yes
C(19) C(20) C(21) 120.5(6) yes
C(20) C(21) C(22) 119.1(6) yes
C(17) C(22) C(21) 120.4(6) yes
P(2) C(23) C(24) 118.0(4) yes
P(2) C(23) C(28) 122.5(5) yes
C(24) C(23) C(28) 119.3(6) yes
C(23) C(24) C(25) 120.6(6) yes
C(24) C(25) C(26) 119.7(6) yes
C(25) C(26) C(27) 120.9(6) yes
C(26) C(27) C(28) 118.7(6) yes
C(23) C(28) C(27) 120.8(6) yes
P(3) C(29) C(30) 120.4(5) yes
P(3) C(29) C(34) 121.0(5) yes
C(30) C(29) C(34) 118.6(6) yes
C(29) C(30) C(31) 120.2(6) yes
C(30) C(31) C(32) 120.3(6) yes
C(31) C(32) C(33) 119.5(6) yes
C(32) C(33) C(34) 120.3(6) yes
C(29) C(34) C(33) 121.1(6) yes
P(4) C(35) C(36) 117.9(5) yes
P(4) C(35) C(40) 123.9(5) yes
C(36) C(35) C(40) 118.2(6) yes
C(35) C(36) C(37) 121.3(7) yes
C(36) C(37) C(38) 119.7(7) yes
C(37) C(38) C(39) 120.3(7) yes
C(38) C(39) C(40) 120.3(7) yes
C(35) C(40) C(39) 120.2(6) yes
P(4) C(41) C(42) 118.2(5) yes
P(4) C(41) C(46) 123.7(5) yes
C(42) C(41) C(46) 118.1(6) yes
C(41) C(42) C(43) 121.2(6) yes
C(42) C(43) C(44) 120.7(7) yes
C(43) C(44) C(45) 119.2(7) yes
C(44) C(45) C(46) 119.1(6) yes
C(41) C(46) C(45) 121.8(6) yes
N(1) C(47) C(48) 118.0(5) yes
N(1) C(47) C(56) 111.1(5) yes
C(48) C(47) C(56) 130.8(5) yes
C(47) C(48) C(49) 118.2(5) yes
C(47) C(48) C(53) 124.6(5) yes
C(49) C(48) C(53) 117.2(5) yes
C(48) C(49) C(50) 121.7(5) yes
C(49) C(50) C(51) 120.6(6) yes
C(49) C(50) C(54) 118.2(6) yes
C(51) C(50) C(54) 121.2(6) yes
C(50) C(51) C(52) 118.3(6) yes
C(51) C(52) C(53) 121.3(6) yes
C(51) C(52) C(55) 118.9(6) yes
C(53) C(52) C(55) 119.8(6) yes
C(48) C(53) C(52) 120.7(5) yes
F(1) C(54) F(2) 105.6(5) yes
F(1) C(54) F(3) 106.5(5) yes
F(1) C(54) C(50) 113.9(6) yes
F(2) C(54) F(3) 105.6(5) yes
F(2) C(54) C(50) 112.2(5) yes
F(3) C(54) C(50) 112.4(5) yes
F(4) C(55) F(5) 116.9(14) yes
F(4) C(55) F(6) 101.9(13) yes
F(4) C(55) C(52) 109.4(8) yes
F(5) C(55) F(6) 105.0(15) yes
F(5) C(55) C(52) 113.4(13) yes
F(6) C(55) C(52) 109.2(11) yes
F(25) C(55) F(26) 111.1(12) yes
F(25) C(55) F(27) 97.7(11) yes
F(25) C(55) C(52) 113.3(8) yes
F(26) C(55) F(27) 103.3(14) yes
F(26) C(55) C(52) 114.5(11) yes
F(27) C(55) C(52) 115.5(10) yes
N(2) C(56) C(47) 112.2(5) yes
N(2) C(56) C(57) 122.0(5) yes
C(47) C(56) C(57) 125.8(5) yes
C(56) C(57) C(58) 121.0(5) yes
C(56) C(57) C(62) 121.5(5) yes
C(58) C(57) C(62) 117.5(5) yes
C(57) C(58) C(59) 120.6(5) yes
C(58) C(59) C(60) 121.4(6) yes
C(58) C(59) C(63) 118.1(5) yes
C(60) C(59) C(63) 120.4(6) yes
C(59) C(60) C(61) 117.9(5) yes
C(60) C(61) C(62) 121.0(6) yes
C(60) C(61) C(64) 119.0(5) yes
C(62) C(61) C(64) 120.0(6) yes
C(57) C(62) C(61) 121.4(5) yes
F(7) C(63) F(8) 105.4(6) yes
F(7) C(63) F(9) 105.6(6) yes
F(7) C(63) C(59) 112.4(6) yes
F(8) C(63) F(9) 107.6(6) yes
F(8) C(63) C(59) 111.9(5) yes
F(9) C(63) C(59) 113.4(5) yes
F(10) C(64) F(11) 106.7(6) yes
F(10) C(64) F(12) 106.4(6) yes
F(10) C(64) C(61) 113.0(5) yes
F(11) C(64) F(12) 105.3(6) yes
F(11) C(64) C(61) 114.0(6) yes
F(12) C(64) C(61) 111.1(6) yes
N(2) C(65) N(3) 124.7(5) yes
N(2) C(65) C(66) 121.0(5) yes
N(3) C(65) C(66) 114.1(5) yes
C(65) C(66) C(67) 120.8(5) yes
C(65) C(66) C(71) 119.8(5) yes
C(67) C(66) C(71) 119.0(5) yes
C(66) C(67) C(68) 119.9(6) yes
C(67) C(68) C(69) 120.5(5) yes
C(67) C(68) C(72) 117.5(5) yes
C(69) C(68) C(72) 121.9(5) yes
C(68) C(69) C(70) 119.1(6) yes
C(69) C(70) C(71) 120.8(6) yes
C(69) C(70) C(73) 119.2(6) yes
C(71) C(70) C(73) 120.0(6) yes
C(66) C(71) C(70) 120.6(5) yes
F(13) C(72) F(14) 107.4(5) yes
F(13) C(72) F(15) 104.5(6) yes
F(13) C(72) C(68) 114.1(5) yes
F(14) C(72) F(15) 105.7(5) yes
F(14) C(72) C(68) 111.7(6) yes
F(15) C(72) C(68) 112.8(5) yes
F(16) C(73) F(17) 103.0(6) yes
F(16) C(73) F(18) 106.0(6) yes
F(16) C(73) C(70) 110.8(5) yes
F(17) C(73) F(18) 108.9(6) yes
F(17) C(73) C(70) 113.0(6) yes
F(18) C(73) C(70) 114.3(6) yes
N(3) C(74) N(4) 124.5(5) yes
N(3) C(74) C(75) 113.4(5) yes
N(4) C(74) C(75) 120.9(5) yes
C(74) C(75) C(76) 120.1(5) yes
C(74) C(75) C(80) 121.1(5) yes
C(76) C(75) C(80) 118.8(5) yes
C(75) C(76) C(77) 120.8(5) yes
C(76) C(77) C(78) 120.1(5) yes
C(76) C(77) C(81) 117.9(5) yes
C(78) C(77) C(81) 122.0(5) yes
C(77) C(78) C(79) 119.1(6) yes
C(78) C(79) C(80) 121.7(6) yes
C(78) C(79) C(82) 119.7(6) yes
C(80) C(79) C(82) 118.6(6) yes
C(75) C(80) C(79) 119.6(5) yes
F(19) C(81) F(20) 107.0(5) yes
F(19) C(81) F(21) 106.8(5) yes
F(19) C(81) C(77) 112.9(5) yes
F(20) C(81) F(21) 106.1(5) yes
F(20) C(81) C(77) 111.6(5) yes
F(21) C(81) C(77) 111.9(5) yes
F(22) C(82) F(23) 106(3) yes
F(22) C(82) F(24) 111.4(16) yes
F(22) C(82) C(79) 106.5(14) yes
F(23) C(82) F(24) 100(3) yes
F(23) C(82) C(79) 116(3) yes
F(24) C(82) C(79) 117.1(10) yes
F(28) C(82) F(29) 106.4(7) yes
F(28) C(82) F(30) 111.5(8) yes
F(28) C(82) C(79) 113.9(6) yes
F(29) C(82) F(30) 102.1(7) yes
F(29) C(82) C(79) 111.9(7) yes
F(30) C(82) C(79) 110.4(7) yes
C(84) C(83) C(88) 118.3(7) yes
C(84) C(83) C(89) 121.5(7) yes
C(88) C(83) C(89) 120.2(7) yes
C(83) C(84) C(85) 120.3(7) yes
C(84) C(85) C(86) 120.8(8) yes
C(85) C(86) C(87) 119.4(8) yes
C(86) C(87) C(88) 119.7(8) yes
C(83) C(88) C(87) 121.5(8) yes
P(1) C(1) H(1) 109.372 no
P(1) C(1) H(2) 109.379 no
C(2) C(1) H(1) 109.363 no
C(2) C(1) H(2) 109.373 no
H(1) C(1) H(2) 107.999 no
P(2) C(2) H(3) 109.915 no
P(2) C(2) H(4) 109.926 no
C(1) C(2) H(3) 109.915 no
C(1) C(2) H(4) 109.914 no
H(3) C(2) H(4) 108.314 no
C(3) C(4) H(5) 119.788 no
C(5) C(4) H(5) 119.780 no
C(4) C(5) H(6) 120.250 no
C(6) C(5) H(6) 120.244 no
C(5) C(6) H(7) 119.496 no
C(7) C(6) H(7) 119.480 no
C(6) C(7) H(8) 119.974 no
C(8) C(7) H(8) 119.983 no
P(3) C(9) H(9) 109.969 no
P(3) C(9) H(10) 109.973 no
C(10) C(9) H(9) 109.956 no
C(10) C(9) H(10) 109.958 no
H(9) C(9) H(10) 108.339 no
P(4) C(10) H(11) 109.346 no
P(4) C(10) H(12) 109.345 no
C(9) C(10) H(11) 109.340 no
C(9) C(10) H(12) 109.330 no
H(11) C(10) H(12) 107.979 no
C(11) C(12) H(13) 120.156 no
C(13) C(12) H(13) 120.137 no
C(12) C(13) H(14) 119.582 no
C(14) C(13) H(14) 119.574 no
C(13) C(14) H(15) 119.782 no
C(15) C(14) H(15) 119.793 no
C(14) C(15) H(16) 120.172 no
C(16) C(15) H(16) 120.159 no
C(11) C(16) H(17) 119.290 no
C(15) C(16) H(17) 119.292 no
C(17) C(18) H(18) 119.668 no
C(19) C(18) H(18) 119.663 no
C(18) C(19) H(19) 119.872 no
C(20) C(19) H(19) 119.871 no
C(19) C(20) H(20) 119.763 no
C(21) C(20) H(20) 119.785 no
C(20) C(21) H(21) 120.456 no
C(22) C(21) H(21) 120.458 no
C(17) C(22) H(22) 119.822 no
C(21) C(22) H(22) 119.812 no
C(23) C(24) H(23) 119.710 no
C(25) C(24) H(23) 119.708 no
C(24) C(25) H(24) 120.164 no
C(26) C(25) H(24) 120.163 no
C(25) C(26) H(25) 119.534 no
C(27) C(26) H(25) 119.524 no
C(26) C(27) H(26) 120.626 no
C(28) C(27) H(26) 120.643 no
C(23) C(28) H(27) 119.623 no
C(27) C(28) H(27) 119.619 no
C(29) C(30) H(28) 119.888 no
C(31) C(30) H(28) 119.888 no
C(30) C(31) H(29) 119.874 no
C(32) C(31) H(29) 119.869 no
C(31) C(32) H(30) 120.243 no
C(33) C(32) H(30) 120.244 no
C(32) C(33) H(31) 119.846 no
C(34) C(33) H(31) 119.850 no
C(29) C(34) H(32) 119.473 no
C(33) C(34) H(32) 119.476 no
C(35) C(36) H(33) 119.347 no
C(37) C(36) H(33) 119.356 no
C(36) C(37) H(34) 120.163 no
C(38) C(37) H(34) 120.165 no
C(37) C(38) H(35) 119.869 no
C(39) C(38) H(35) 119.851 no
C(38) C(39) H(36) 119.859 no
C(40) C(39) H(36) 119.862 no
C(35) C(40) H(37) 119.904 no
C(39) C(40) H(37) 119.895 no
C(41) C(42) H(38) 119.412 no
C(43) C(42) H(38) 119.413 no
C(42) C(43) H(39) 119.672 no
C(44) C(43) H(39) 119.663 no
C(43) C(44) H(40) 120.418 no
C(45) C(44) H(40) 120.423 no
C(44) C(45) H(41) 120.445 no
C(46) C(45) H(41) 120.452 no
C(41) C(46) H(42) 119.123 no
C(45) C(46) H(42) 119.124 no
C(48) C(49) H(43) 119.129 no
C(50) C(49) H(43) 119.132 no
C(50) C(51) H(44) 120.850 no
C(52) C(51) H(44) 120.853 no
C(48) C(53) H(45) 119.631 no
C(52) C(53) H(45) 119.656 no
C(57) C(58) H(46) 119.705 no
C(59) C(58) H(46) 119.707 no
C(59) C(60) H(47) 121.058 no
C(61) C(60) H(47) 121.074 no
C(57) C(62) H(48) 119.289 no
C(61) C(62) H(48) 119.284 no
C(66) C(67) H(49) 120.054 no
C(68) C(67) H(49) 120.052 no
C(68) C(69) H(50) 120.434 no
C(70) C(69) H(50) 120.446 no
C(66) C(71) H(51) 119.671 no
C(70) C(71) H(51) 119.690 no
C(75) C(76) H(52) 119.629 no
C(77) C(76) H(52) 119.618 no
C(77) C(78) H(53) 120.459 no
C(79) C(78) H(53) 120.457 no
C(75) C(80) H(54) 120.202 no
C(79) C(80) H(54) 120.209 no
C(83) C(84) H(55) 119.884 no
C(85) C(84) H(55) 119.860 no
C(84) C(85) H(56) 119.574 no
C(86) C(85) H(56) 119.583 no
C(85) C(86) H(57) 120.290 no
C(87) C(86) H(57) 120.315 no
C(86) C(87) H(58) 120.177 no
C(88) C(87) H(58) 120.168 no
C(83) C(88) H(59) 119.243 no
C(87) C(88) H(59) 119.244 no
C(83) C(89) H(60) 109.467 no
C(83) C(89) H(61) 109.478 no
C(83) C(89) H(62) 109.477 no
H(60) C(89) H(61) 109.470 no
H(60) C(89) H(62) 109.469 no
H(61) C(89) H(62) 109.466 no

loop_
_geom_bond_atom_site_label_1
_geom_bond_atom_site_label_2
_geom_bond_distance
_geom_bond_publ_flag
Mo(1) P(1) 2.4812(16) yes
Mo(1) P(2) 2.4852(15) yes
Mo(1) P(3) 2.4791(15) yes
Mo(1) N(1) 1.821(5) yes
Mo(1) N(2) 2.228(5) yes
Mo(1) N(4) 1.981(5) yes
P(1) C(1) 1.841(6) yes
P(1) C(11) 1.815(6) yes
P(1) C(17) 1.836(6) yes
P(2) C(2) 1.834(6) yes
P(2) C(3) 1.826(6) yes
P(2) C(23) 1.816(6) yes
P(3) C(8) 1.838(6) yes
P(3) C(9) 1.827(6) yes
P(3) C(29) 1.835(6) yes
P(4) C(10) 1.852(6) yes
P(4) C(35) 1.827(6) yes
P(4) C(41) 1.824(6) yes
F(1) C(54) 1.338(8) yes
F(2) C(54) 1.357(8) yes
F(3) C(54) 1.353(8) yes
F(4) C(55) 1.330(14) yes
F(5) C(55) 1.21(2) yes
F(6) C(55) 1.39(3) yes
F(7) C(63) 1.341(9) yes
F(8) C(63) 1.332(8) yes
F(9) C(63) 1.323(8) yes
F(10) C(64) 1.328(8) yes
F(11) C(64) 1.332(8) yes
F(12) C(64) 1.345(8) yes
F(13) C(72) 1.320(8) yes
F(14) C(72) 1.356(8) yes
F(15) C(72) 1.354(8) yes
F(16) C(73) 1.354(9) yes
F(17) C(73) 1.328(8) yes
F(18) C(73) 1.319(9) yes
F(19) C(81) 1.336(8) yes
F(20) C(81) 1.336(7) yes
F(21) C(81) 1.350(7) yes
F(22) C(82) 1.38(3) yes
F(23) C(82) 1.21(6) yes
F(24) C(82) 1.204(18) yes
F(25) C(55) 1.407(15) yes
F(26) C(55) 1.30(3) yes
F(27) C(55) 1.37(3) yes
F(28) C(82) 1.315(11) yes
F(29) C(82) 1.340(10) yes
F(30) C(82) 1.369(12) yes
N(1) C(47) 1.383(7) yes
N(2) C(56) 1.362(7) yes
N(2) C(65) 1.395(7) yes
N(3) C(65) 1.299(7) yes
N(3) C(74) 1.409(7) yes
N(4) C(74) 1.280(7) yes
C(1) C(2) 1.531(8) yes
C(3) C(4) 1.398(8) yes
C(3) C(8) 1.414(8) yes
C(4) C(5) 1.390(8) yes
C(5) C(6) 1.383(10) yes
C(6) C(7) 1.396(9) yes
C(7) C(8) 1.392(8) yes
C(9) C(10) 1.547(8) yes
C(11) C(12) 1.422(8) yes
C(11) C(16) 1.398(8) yes
C(12) C(13) 1.388(9) yes
C(13) C(14) 1.378(9) yes
C(14) C(15) 1.378(9) yes
C(15) C(16) 1.389(9) yes
C(17) C(18) 1.385(9) yes
C(17) C(22) 1.393(8) yes
C(18) C(19) 1.388(9) yes
C(19) C(20) 1.363(10) yes
C(20) C(21) 1.403(10) yes
C(21) C(22) 1.395(9) yes
C(23) C(24) 1.392(8) yes
C(23) C(28) 1.385(8) yes
C(24) C(25) 1.391(9) yes
C(25) C(26) 1.375(10) yes
C(26) C(27) 1.396(10) yes
C(27) C(28) 1.401(9) yes
C(29) C(30) 1.395(8) yes
C(29) C(34) 1.387(8) yes
C(30) C(31) 1.386(9) yes
C(31) C(32) 1.384(9) yes
C(32) C(33) 1.383(10) yes
C(33) C(34) 1.373(9) yes
C(35) C(36) 1.408(8) yes
C(35) C(40) 1.398(9) yes
C(36) C(37) 1.372(10) yes
C(37) C(38) 1.393(12) yes
C(38) C(39) 1.375(10) yes
C(39) C(40) 1.398(9) yes
C(41) C(42) 1.380(9) yes
C(41) C(46) 1.373(9) yes
C(42) C(43) 1.393(10) yes
C(43) C(44) 1.386(10) yes
C(44) C(45) 1.382(10) yes
C(45) C(46) 1.420(9) yes
C(47) C(48) 1.473(8) yes
C(47) C(56) 1.400(8) yes
C(48) C(49) 1.405(8) yes
C(48) C(53) 1.393(8) yes
C(49) C(50) 1.384(8) yes
C(50) C(51) 1.390(9) yes
C(50) C(54) 1.478(9) yes
C(51) C(52) 1.387(9) yes
C(52) C(53) 1.397(8) yes
C(52) C(55) 1.486(9) yes
C(56) C(57) 1.484(8) yes
C(57) C(58) 1.393(8) yes
C(57) C(62) 1.402(8) yes
C(58) C(59) 1.399(8) yes
C(59) C(60) 1.374(8) yes
C(59) C(63) 1.505(9) yes
C(60) C(61) 1.404(9) yes
C(61) C(62) 1.371(8) yes
C(61) C(64) 1.498(9) yes
C(65) C(66) 1.495(8) yes
C(66) C(67) 1.383(8) yes
C(66) C(71) 1.390(8) yes
C(67) C(68) 1.412(8) yes
C(68) C(69) 1.371(8) yes
C(68) C(72) 1.490(9) yes
C(69) C(70) 1.388(8) yes
C(70) C(71) 1.380(8) yes
C(70) C(73) 1.495(9) yes
C(74) C(75) 1.488(8) yes
C(75) C(76) 1.402(8) yes
C(75) C(80) 1.406(8) yes
C(76) C(77) 1.406(8) yes
C(77) C(78) 1.387(8) yes
C(77) C(81) 1.481(9) yes
C(78) C(79) 1.393(9) yes
C(79) C(80) 1.391(8) yes
C(79) C(82) 1.505(9) yes
C(83) C(84) 1.386(11) yes
C(83) C(88) 1.384(11) yes
C(83) C(89) 1.493(12) yes
C(84) C(85) 1.375(11) yes
C(85) C(86) 1.388(12) yes
C(86) C(87) 1.370(13) yes
C(87) C(88) 1.383(12) yes
C(1) H(1) 0.990 no
C(1) H(2) 0.990 no
C(2) H(3) 0.990 no
C(2) H(4) 0.990 no
C(4) H(5) 0.950 no
C(5) H(6) 0.950 no
C(6) H(7) 0.950 no
C(7) H(8) 0.950 no
C(9) H(9) 0.990 no
C(9) H(10) 0.990 no
C(10) H(11) 0.990 no
C(10) H(12) 0.990 no
C(12) H(13) 0.950 no
C(13) H(14) 0.950 no
C(14) H(15) 0.950 no
C(15) H(16) 0.950 no
C(16) H(17) 0.950 no
C(18) H(18) 0.950 no
C(19) H(19) 0.950 no
C(20) H(20) 0.950 no
C(21) H(21) 0.950 no
C(22) H(22) 0.950 no
C(24) H(23) 0.950 no
C(25) H(24) 0.950 no
C(26) H(25) 0.950 no
C(27) H(26) 0.950 no
C(28) H(27) 0.950 no
C(30) H(28) 0.950 no
C(31) H(29) 0.950 no
C(32) H(30) 0.950 no
C(33) H(31) 0.950 no
C(34) H(32) 0.950 no
C(36) H(33) 0.950 no
C(37) H(34) 0.950 no
C(38) H(35) 0.950 no
C(39) H(36) 0.950 no
C(40) H(37) 0.950 no
C(42) H(38) 0.950 no
C(43) H(39) 0.950 no
C(44) H(40) 0.950 no
C(45) H(41) 0.950 no
C(46) H(42) 0.950 no
C(49) H(43) 0.950 no
C(51) H(44) 0.950 no
C(53) H(45) 0.950 no
C(58) H(46) 0.950 no
C(60) H(47) 0.950 no
C(62) H(48) 0.950 no
C(67) H(49) 0.950 no
C(69) H(50) 0.950 no
C(71) H(51) 0.950 no
C(76) H(52) 0.950 no
C(78) H(53) 0.950 no
C(80) H(54) 0.950 no
C(84) H(55) 0.950 no
C(85) H(56) 0.950 no
C(86) H(57) 0.950 no
C(87) H(58) 0.950 no
C(88) H(59) 0.950 no
C(89) H(60) 0.980 no
C(89) H(61) 0.980 no
C(89) H(62) 0.980 no

loop_
_restr_u_iso_atom_site_label
_restr_u_iso_weight_param
F4 0.03
F5 0.03
F6 0.03
F25 0.03
F26 0.03
F27 0.03
F28 0.01
F29 0.01
F30 0.01
